data_4504368
loop_
_publ_author_name
'Kam, Kinson C.'
'Young, Karen L. M.'
'Cheetham, Anthony K.'

_publ_section_title
;
 Chemical and Structural Diversity in Chiral Magnesium Tartrates and their
 Racemic andMesoAnalogues
;
_journal_issue 8
_journal_name_full 'Crystal Growth &amp; Design'
_journal_page_first 1522
_journal_paper_doi 10.1021/cg070388a
_journal_volume 7
_journal_year 2007
_chemical_formula_sum 'C4 H14 Mg O11'
_chemical_formula_weight 262.46
_chemical_name_systematic
; 
 ? 
;
_space_group_IT_number 50
_symmetry_cell_setting orthorhombic
_symmetry_space_group_name_Hall '-P 2ab 2b'
_symmetry_space_group_name_H-M 'P b a n :2'
_atom_sites_solution_hydrogens geom
_atom_sites_solution_primary direct
_atom_sites_solution_secondary difmap
_audit_creation_method SHELXL-97
_cell_angle_alpha 90.00
_cell_angle_beta 90.00
_cell_angle_gamma 90.00
_cell_formula_units_Z 8
_cell_length_a 13.576(6)
_cell_length_b 12.124(5)
_cell_length_c 13.478(6)
_cell_measurement_temperature 293(2)
_cell_volume 2218.4(17)
_computing_structure_refinement 'SHELXL-97 (Sheldrick, 1997)'
_computing_structure_solution 'SHELXS-97 (Sheldrick, 1990)'
_diffrn_ambient_temperature 293(2)
_diffrn_measured_fraction_theta_full 0.953
_diffrn_measured_fraction_theta_max 0.953
_diffrn_radiation_monochromator graphite
_diffrn_radiation_source 'fine-focus sealed tube'
_diffrn_radiation_type MoK\a
_diffrn_radiation_wavelength 0.71073
_diffrn_reflns_av_R_equivalents 0.0525
_diffrn_reflns_av_sigmaI/netI 0.0388
_diffrn_reflns_limit_h_max 11
_diffrn_reflns_limit_h_min -16
_diffrn_reflns_limit_k_max 6
_diffrn_reflns_limit_k_min -14
_diffrn_reflns_limit_l_max 16
_diffrn_reflns_limit_l_min -16
_diffrn_reflns_number 7250
_diffrn_reflns_theta_full 26.40
_diffrn_reflns_theta_max 26.40
_diffrn_reflns_theta_min 2.25
_exptl_absorpt_coefficient_mu 0.208
_exptl_crystal_density_diffrn 1.572
_exptl_crystal_density_method 'not measured'
_exptl_crystal_F_000 1104
_refine_diff_density_max 0.346
_refine_diff_density_min -0.240
_refine_diff_density_rms 0.061
_refine_ls_extinction_method none
_refine_ls_goodness_of_fit_ref 1.081
_refine_ls_hydrogen_treatment mixed
_refine_ls_matrix_type full
_refine_ls_number_parameters 203
_refine_ls_number_reflns 2181
_refine_ls_number_restraints 0
_refine_ls_restrained_S_all 1.081
_refine_ls_R_factor_all 0.0640
_refine_ls_R_factor_gt 0.0452
_refine_ls_shift/su_max 0.000
_refine_ls_shift/su_mean 0.000
_refine_ls_structure_factor_coef Fsqd
_refine_ls_weighting_details 'calc w=1/[\s^2^(Fo^2^)+(0.0730P)^2^+0.0402P] where P=(Fo^2^+2Fc^2^)/3'
_refine_ls_weighting_scheme calc
_refine_ls_wR_factor_gt 0.1172
_refine_ls_wR_factor_ref 0.1278
_reflns_number_gt 1599
_reflns_number_total 2181
_reflns_threshold_expression >2sigma(I)
_cod_data_source_file cg070388asi20070423_072236.cif
_cod_data_source_block 1-MgDL100
_cod_original_cell_volume 2218.3(16)
_cod_original_sg_symbol_H-M Pban
_cod_database_code 4504368

loop_
_symmetry_equiv_pos_as_xyz
'x, y, z'
'-x+1/2, -y+1/2, z'
'-x+1/2, y, -z'
'x, -y+1/2, -z'
'-x, -y, -z'
'x-1/2, y-1/2, -z'
'x-1/2, -y, z'
'-x, y-1/2, z'

loop_
_atom_site_label
_atom_site_type_symbol
_atom_site_fract_x
_atom_site_fract_y
_atom_site_fract_z
_atom_site_U_iso_or_equiv
_atom_site_adp_type
_atom_site_occupancy
_atom_site_symmetry_multiplicity
_atom_site_calc_flag
_atom_site_refinement_flags
C1 C 0.65860(15) 0.12749(15) 0.67651(13) 0.0278(5) Uani 1 1 d .
C2 C 0.75737(15) 0.18778(15) 0.67943(13) 0.0265(5) Uani 1 1 d .
C3 C 0.57001(16) 0.12345(17) 1.08715(14) 0.0324(5) Uani 1 1 d .
C4 C 0.56969(15) 0.18819(17) 0.98964(14) 0.0306(5) Uani 1 1 d .
H2 H 0.7913(15) 0.1710(16) 0.7401(14) 0.021(5) Uiso 1 1 d .
H3 H 0.877(2) 0.137(2) 0.6137(19) 0.047(7) Uiso 1 1 d .
H4 H 0.5098(15) 0.1701(16) 0.9554(14) 0.026(5) Uiso 1 1 d .
H7 H 0.6413(19) 0.158(2) 0.880(2) 0.048(8) Uiso 1 1 d .
H4A H 0.652(2) -0.137(3) 0.452(2) 0.069(9) Uiso 1 1 d .
H8A H 0.711(3) -0.122(3) 0.901(3) 0.080(13) Uiso 1 1 d .
H9A H 0.201(3) 0.224(3) 0.218(3) 0.100(12) Uiso 1 1 d .
H10A H 0.457(3) 0.114(3) 0.757(2) 0.073(12) Uiso 1 1 d .
H11A H 0.457(2) 0.218(2) 0.461(2) 0.066(10) Uiso 1 1 d .
H12A H 0.463(2) 0.058(3) 0.363(2) 0.075(10) Uiso 1 1 d .
H4B H 0.661(2) -0.078(3) 0.376(3) 0.070(11) Uiso 1 1 d .
H8B H 0.623(4) -0.080(4) 0.909(4) 0.14(2) Uiso 1 1 d .
H10B H 0.392(2) 0.053(3) 0.800(3) 0.089(12) Uiso 1 1 d .
H12B H 0.493(3) 0.119(3) 0.290(3) 0.099(13) Uiso 1 1 d .
Mg1 Mg 0.7500 0.03940(7) 0.5000 0.0288(3) Uani 1 2 d S
Mg2 Mg 0.7500 0.04350(8) 1.0000 0.0364(3) Uani 1 2 d S
O1 O 0.64156(11) 0.06426(12) 0.60481(10) 0.0339(4) Uani 1 1 d .
O2 O 0.60067(11) 0.14519(12) 0.74658(9) 0.0373(4) Uani 1 1 d .
O3 O 0.81521(12) 0.15493(11) 0.59579(10) 0.0299(4) Uani 1 1 d .
O4 O 0.68105(16) -0.08149(16) 0.42449(14) 0.0538(5) Uani 1 1 d .
O5 O 0.64315(11) 0.06337(13) 1.10416(11) 0.0410(4) Uani 1 1 d .
O6 O 0.49825(12) 0.13523(13) 1.14274(11) 0.0443(4) Uani 1 1 d .
O7 O 0.65445(11) 0.15858(13) 0.93391(11) 0.0358(4) Uani 1 1 d .
O8 O 0.6816(2) -0.0772(2) 0.9230(2) 0.0785(8) Uani 1 1 d .
O9 O 0.2500 0.2500 0.1792(2) 0.0677(8) Uani 1 2 d S
O10 O 0.39756(16) 0.10570(15) 0.75853(12) 0.0452(5) Uani 1 1 d .
O11 O 0.4244(2) 0.2500 0.5000 0.0548(7) Uani 1 2 d S
O12 O 0.49818(13) 0.11495(15) 0.34829(13) 0.0436(4) Uani 1 1 d .

loop_
_atom_site_aniso_label
_atom_site_aniso_U_11
_atom_site_aniso_U_22
_atom_site_aniso_U_33
_atom_site_aniso_U_23
_atom_site_aniso_U_13
_atom_site_aniso_U_12
C1 0.0311(13) 0.0287(10) 0.0234(9) 0.0052(7) -0.0005(8) 0.0007(8)
C2 0.0283(12) 0.0314(10) 0.0197(9) 0.0005(7) -0.0005(8) 0.0017(8)
C3 0.0288(13) 0.0395(11) 0.0291(10) 0.0001(8) -0.0020(9) -0.0088(9)
C4 0.0228(12) 0.0430(12) 0.0260(10) -0.0009(8) -0.0018(8) -0.0025(9)
Mg1 0.0347(6) 0.0283(5) 0.0234(5) 0.000 0.0000(4) 0.000
Mg2 0.0299(6) 0.0400(6) 0.0394(6) 0.000 -0.0019(5) 0.000
O1 0.0373(9) 0.0375(8) 0.0269(7) -0.0042(6) 0.0023(6) -0.0105(6)
O2 0.0328(10) 0.0505(10) 0.0287(7) -0.0036(6) 0.0065(6) -0.0068(7)
O3 0.0265(9) 0.0334(8) 0.0297(7) -0.0043(6) 0.0026(6) 0.0022(6)
O4 0.0848(16) 0.0407(10) 0.0359(9) 0.0020(8) -0.0157(10) -0.0213(9)
O5 0.0348(10) 0.0509(9) 0.0373(8) 0.0131(7) 0.0005(7) 0.0027(7)
O6 0.0345(10) 0.0644(11) 0.0342(8) 0.0073(7) 0.0044(7) -0.0025(8)
O7 0.0373(10) 0.0469(9) 0.0233(7) -0.0021(6) 0.0012(7) 0.0075(7)
O8 0.0398(15) 0.0668(14) 0.129(2) -0.0463(14) -0.0168(14) 0.0029(11)
O9 0.065(2) 0.0484(16) 0.089(2) 0.000 0.000 0.0003(14)
O10 0.0440(13) 0.0485(10) 0.0432(9) 0.0064(8) -0.0047(8) -0.0051(8)
O11 0.066(2) 0.0399(14) 0.0585(17) 0.0006(13) 0.000 0.000
O12 0.0409(11) 0.0518(10) 0.0382(10) 0.0007(8) -0.0004(8) -0.0094(8)

loop_
_atom_type_symbol
_atom_type_description
_atom_type_scat_dispersion_real
_atom_type_scat_dispersion_imag
_atom_type_scat_source
C C 0.0033 0.0016 'International Tables Vol C Tables 4.2.6.8 and 6.1.1.4'
H H 0.0000 0.0000 'International Tables Vol C Tables 4.2.6.8 and 6.1.1.4'
O O 0.0106 0.0060 'International Tables Vol C Tables 4.2.6.8 and 6.1.1.4'
Mg Mg 0.0486 0.0363 'International Tables Vol C Tables 4.2.6.8 and 6.1.1.4'

loop_
_geom_angle_atom_site_label_1
_geom_angle_atom_site_label_2
_geom_angle_atom_site_label_3
_geom_angle
_geom_angle_site_symmetry_1
_geom_angle_site_symmetry_3
O2 C1 O1 124.87(19) . .
O2 C1 C2 116.84(17) . .
O1 C1 C2 118.29(17) . .
O3 C2 C2 110.38(14) . 2_655
O3 C2 C1 109.17(15) . .
C2 C2 C1 111.0(2) 2_655 .
O3 C2 H2 110.4(12) . .
C2 C2 H2 105.9(12) 2_655 .
C1 C2 H2 110.0(12) . .
O6 C3 O5 125.49(19) . .
O6 C3 C4 117.28(19) . .
O5 C3 C4 117.23(18) . .
O7 C4 C4 110.20(14) . 4_557
O7 C4 C3 108.79(17) . .
C4 C4 C3 110.3(2) 4_557 .
O7 C4 H4 111.9(11) . .
C4 C4 H4 108.2(12) 4_557 .
C3 C4 H4 107.4(11) . .
O4 Mg1 O4 86.67(13) . 3_656
O4 Mg1 O1 95.28(8) . 3_656
O4 Mg1 O1 96.93(8) 3_656 3_656
O4 Mg1 O1 96.93(8) . .
O4 Mg1 O1 95.28(8) 3_656 .
O1 Mg1 O1 163.19(9) 3_656 .
O4 Mg1 O3 172.41(7) . .
O4 Mg1 O3 88.78(8) 3_656 .
O1 Mg1 O3 91.30(6) 3_656 .
O1 Mg1 O3 77.44(6) . .
O4 Mg1 O3 88.78(8) . 3_656
O4 Mg1 O3 172.41(7) 3_656 3_656
O1 Mg1 O3 77.44(6) 3_656 3_656
O1 Mg1 O3 91.30(6) . 3_656
O3 Mg1 O3 96.36(9) . 3_656
O8 Mg2 O8 87.12(18) . 3_657
O8 Mg2 O5 93.39(10) . 3_657
O8 Mg2 O5 96.47(10) 3_657 3_657
O8 Mg2 O5 96.47(10) . .
O8 Mg2 O5 93.39(10) 3_657 .
O5 Mg2 O5 166.39(10) 3_657 .
O8 Mg2 O7 169.02(10) . 3_657
O8 Mg2 O7 88.84(10) 3_657 3_657
O5 Mg2 O7 76.92(6) 3_657 3_657
O5 Mg2 O7 93.96(7) . 3_657
O8 Mg2 O7 88.84(10) . .
O8 Mg2 O7 169.02(10) 3_657 .
O5 Mg2 O7 93.96(7) 3_657 .
O5 Mg2 O7 76.92(6) . .
O7 Mg2 O7 96.87(10) 3_657 .
C1 O1 Mg1 119.01(13) . .
C2 O3 Mg1 116.02(12) . .
C2 O3 H3 111.5(16) . .
Mg1 O3 H3 113.4(16) . .
Mg1 O4 H4A 124(2) . .
Mg1 O4 H4B 127(3) . .
H4A O4 H4B 105(3) . .
C3 O5 Mg2 120.54(13) . .
C4 O7 Mg2 116.32(12) . .
C4 O7 H7 109(2) . .
Mg2 O7 H7 124(2) . .
Mg2 O8 H8A 119(3) . .
Mg2 O8 H8B 126(3) . .
H8A O8 H8B 114(4) . .
H10A O10 H10B 102(3) . .
H12A O12 H12B 103(3) . .

loop_
_geom_bond_atom_site_label_1
_geom_bond_atom_site_label_2
_geom_bond_distance
_geom_bond_site_symmetry_2
C1 O2 1.248(2) .
C1 O1 1.255(2) .
C1 C2 1.528(3) .
C2 O3 1.430(2) .
C2 C2 1.522(4) 2_655
C2 H2 0.960(19) .
C3 O6 1.237(3) .
C3 O5 1.253(3) .
C3 C4 1.531(3) .
C4 O7 1.420(2) .
C4 C4 1.525(4) 4_557
C4 H4 0.96(2) .
Mg1 O4 2.0149(19) .
Mg1 O4 2.0149(19) 3_656
Mg1 O1 2.0624(15) 3_656
Mg1 O1 2.0624(15) .
Mg1 O3 2.1006(16) .
Mg1 O3 2.1006(16) 3_656
Mg2 O8 2.020(2) .
Mg2 O8 2.020(2) 3_657
Mg2 O5 2.0329(16) 3_657
Mg2 O5 2.0329(16) .
Mg2 O7 2.1030(18) 3_657
Mg2 O7 2.1030(18) .
O3 H3 0.89(3) .
O4 H4A 0.87(3) .
O4 H4B 0.72(3) .
O7 H7 0.75(3) .
O8 H8A 0.74(4) .
O8 H8B 0.82(5) .
O9 H9A 0.91(3) .
O10 H10A 0.81(4) .
O10 H10B 0.85(4) .
O11 H11A 0.78(3) .
O12 H12A 0.87(3) .
O12 H12B 0.78(4) .

loop_
_geom_torsion_atom_site_label_1
_geom_torsion_atom_site_label_2
_geom_torsion_atom_site_label_3
_geom_torsion_atom_site_label_4
_geom_torsion
_geom_torsion_site_symmetry_1
_geom_torsion_site_symmetry_4
O2 C1 C2 O3 178.01(16) . .
O1 C1 C2 O3 -1.9(2) . .
O2 C1 C2 C2 -60.07(17) . 2_655
O1 C1 C2 C2 120.02(15) . 2_655
O6 C3 C4 O7 -176.40(17) . .
O5 C3 C4 O7 3.9(3) . .
O6 C3 C4 C4 62.61(18) . 4_557
O5 C3 C4 C4 -117.07(16) . 4_557
O2 C1 O1 Mg1 -176.69(15) . .
C2 C1 O1 Mg1 3.2(2) . .
O4 Mg1 O1 C1 172.34(15) . .
O4 Mg1 O1 C1 85.06(15) 3_656 .
O1 Mg1 O1 C1 -51.38(13) 3_656 .
O3 Mg1 O1 C1 -2.50(14) . .
O3 Mg1 O1 C1 -98.73(15) 3_656 .
C2 C2 O3 Mg1 -122.51(17) 2_655 .
C1 C2 O3 Mg1 -0.21(18) . .
O4 Mg1 O3 C2 -41.2(7) . .
O4 Mg1 O3 C2 -94.39(14) 3_656 .
O1 Mg1 O3 C2 168.70(12) 3_656 .
O1 Mg1 O3 C2 1.29(12) . .
O3 Mg1 O3 C2 91.20(13) 3_656 .
O6 C3 O5 Mg2 175.04(16) . .
C4 C3 O5 Mg2 -5.3(2) . .
O8 Mg2 O5 C3 -83.69(19) . .
O8 Mg2 O5 C3 -171.18(18) 3_657 .
O5 Mg2 O5 C3 52.44(16) 3_657 .
O7 Mg2 O5 C3 99.75(17) 3_657 .
O7 Mg2 O5 C3 3.60(16) . .
C4 C4 O7 Mg2 120.07(17) 4_557 .
C3 C4 O7 Mg2 -1.0(2) . .
O8 Mg2 O7 C4 95.86(16) . .
O8 Mg2 O7 C4 27.4(6) 3_657 .
O5 Mg2 O7 C4 -170.83(14) 3_657 .
O5 Mg2 O7 C4 -1.06(14) . .
O7 Mg2 O7 C4 -93.54(14) 3_657 .
